data_7036375
loop_
_publ_author_name
'Modak, Sudipta'
'Gangwar, Manoj Kumar'
'Nageswar Rao, Mitta'
'Madasu, Mahesh'
'Kalita, Alok Ch'
'Dorcet, Vincent'
'Shejale, Mayuri Arun'
'Butcher, Ray J.'
'Ghosh, Prasenjit'

_publ_section_title
;
 Fluoride-free Hiyama coupling by palladium abnormal N-heterocyclic
 carbene complexes.
;
_journal_issue 40
_journal_name_full 'Dalton transactions (Cambridge, England : 2003)'
_journal_page_first 17617
_journal_page_last 17628
_journal_paper_doi 10.1039/c5dt02317c
_journal_volume 44
_journal_year 2015
_chemical_formula_moiety 'C34 H36 I2 N3 O P Pd'
_chemical_formula_sum 'C34 H36 I2 N3 O P Pd'
_chemical_formula_weight 893.83
_chemical_name_systematic
;
?
;
_space_group_IT_number 61
_symmetry_cell_setting orthorhombic
_symmetry_space_group_name_Hall '-P 2ac 2ab'
_symmetry_space_group_name_H-M 'P b c a'
_atom_sites_solution_hydrogens geom
_atom_sites_solution_primary direct
_atom_sites_solution_secondary difmap
_audit_creation_method SHELXL-97
_audit_update_record
;
2013-04-24 deposited with the CCDC.
2015-09-02 downloaded from the CCDC.
;
_cell_angle_alpha 90.00
_cell_angle_beta 90.00
_cell_angle_gamma 90.00
_cell_formula_units_Z 8
_cell_length_a 15.928(4)
_cell_length_b 16.099(4)
_cell_length_c 26.191(6)
_cell_measurement_reflns_used 9851
_cell_measurement_temperature 150(2)
_cell_measurement_theta_max 25.3
_cell_measurement_theta_min 2.4
_cell_volume 6716(3)
_computing_cell_refinement 'CrystalClear-SM Expert 2.0 r4'
_computing_data_collection 'CrystalClear-SM Expert 2.0 r4 (Rigaku, 2009)'
_computing_data_reduction 'CrystalClear-SM Expert 2.0 r4'
_computing_molecular_graphics 'CrystalStructure 4.0 (Rigaku, 2010)'
_computing_publication_material 'CrystalStructure 4.0'
_computing_structure_refinement 'SHELXL97 (Sheldrick, 2008)'
_computing_structure_solution 'SHELXS86 (Sheldrick, 1985)'
_diffrn_ambient_temperature 150(2)
_diffrn_detector_area_resol_mean 28.5714
_diffrn_measured_fraction_theta_full 0.994
_diffrn_measured_fraction_theta_max 0.994
_diffrn_measurement_device_type 'Rigaku Saturn724+'
_diffrn_measurement_method \w
_diffrn_radiation_monochromator graphite
_diffrn_radiation_source 'fine-focus sealed tube'
_diffrn_radiation_type MoK\a
_diffrn_radiation_wavelength 0.71075
_diffrn_reflns_av_R_equivalents 0.0465
_diffrn_reflns_av_sigmaI/netI 0.0266
_diffrn_reflns_limit_h_max 19
_diffrn_reflns_limit_h_min -15
_diffrn_reflns_limit_k_max 17
_diffrn_reflns_limit_k_min -19
_diffrn_reflns_limit_l_max 31
_diffrn_reflns_limit_l_min -31
_diffrn_reflns_number 49512
_diffrn_reflns_theta_full 25.39
_diffrn_reflns_theta_max 25.39
_diffrn_reflns_theta_min 2.65
_exptl_absorpt_coefficient_mu 2.470
_exptl_absorpt_correction_T_max 0.9523
_exptl_absorpt_correction_T_min 0.8269
_exptl_absorpt_correction_type numerical
_exptl_absorpt_process_details 'NUMABS (Rigaku, 1999)'
_exptl_crystal_colour red
_exptl_crystal_density_diffrn 1.768
_exptl_crystal_density_method 'not measured'
_exptl_crystal_description Block
_exptl_crystal_F_000 3488
_exptl_crystal_size_max 0.08
_exptl_crystal_size_mid 0.04
_exptl_crystal_size_min 0.02
_refine_diff_density_max 1.069
_refine_diff_density_min -0.695
_refine_diff_density_rms 0.101
_refine_ls_extinction_method none
_refine_ls_goodness_of_fit_ref 1.409
_refine_ls_hydrogen_treatment constr
_refine_ls_matrix_type full
_refine_ls_number_parameters 379
_refine_ls_number_reflns 6138
_refine_ls_number_restraints 0
_refine_ls_restrained_S_all 1.409
_refine_ls_R_factor_all 0.0474
_refine_ls_R_factor_gt 0.0463
_refine_ls_shift/su_max 0.001
_refine_ls_shift/su_mean 0.000
_refine_ls_structure_factor_coef Fsqd
_refine_ls_weighting_details 'calc w=1/[\s^2^(Fo^2^)+(0.0275P)^2^+9.9391P] where P=(Fo^2^+2Fc^2^)/3'
_refine_ls_weighting_scheme calc
_refine_ls_wR_factor_gt 0.0911
_refine_ls_wR_factor_ref 0.0915
_reflns_number_gt 6034
_reflns_number_total 6138
_reflns_threshold_expression >2sigma(I)
_cod_data_source_file c5dt02317c2.cif
_cod_data_source_block shelxl
_cod_depositor_comments
;
The following automatic conversions were performed:

'_exptl_absorpt_correction_type' value 'Numerical' changed to
'numerical' according to
/usr/data/users/saulius/crontab/automatic-downloads/rss-feeds/RSC/lib/dictionaries/cif_core.dic
dictionary named 'cif_core.dic' version 2.4.2 from 2011-04-26.

Automatic conversion script
Id: cif_fix_values 3271 2015-04-21 07:52:19Z andrius 

 Adding full bibliography for 7036370--7036375.cif.
;
_cod_database_code 7036375

loop_
_symmetry_equiv_pos_as_xyz
'x, y, z'
'-x+1/2, y+1/2, z'
'x, -y+1/2, z+1/2'
'-x+1/2, -y, z+1/2'
'-x, -y, -z'
'x-1/2, -y-1/2, -z'
'-x, y-1/2, -z-1/2'
'x-1/2, y, -z-1/2'

loop_
_atom_site_label
_atom_site_type_symbol
_atom_site_fract_x
_atom_site_fract_y
_atom_site_fract_z
_atom_site_U_iso_or_equiv
_atom_site_adp_type
_atom_site_occupancy
_atom_site_symmetry_multiplicity
_atom_site_calc_flag
_atom_site_refinement_flags
Pd1 Pd 0.34842(2) 0.23344(2) 0.333937(14) 0.02055(11) Uani 1 1 d .
I1 I 0.19642(2) 0.23950(2) 0.369915(14) 0.02962(11) Uani 1 1 d .
I2 I 0.49093(2) 0.23017(2) 0.284448(13) 0.02997(11) Uani 1 1 d .
P1 P 0.40260(8) 0.14067(8) 0.39528(5) 0.0227(3) Uani 1 1 d .
O17 O 0.2923(2) 0.5392(2) 0.31121(14) 0.0340(9) Uani 1 1 d .
H17 H 0.3110 0.5774 0.3299 0.051 Uiso 1 1 calc R
N7 N 0.2680(3) 0.4243(3) 0.23429(16) 0.0307(10) Uani 1 1 d .
N8 N 0.2651(3) 0.2958(2) 0.23907(15) 0.0239(9) Uani 1 1 d .
N12 N 0.2406(3) 0.3585(3) 0.20914(15) 0.0302(10) Uani 1 1 d .
C1 C 0.3064(3) 0.3186(3) 0.28185(18) 0.0219(10) Uani 1 1 d .
C2 C 0.3083(3) 0.4048(3) 0.27866(18) 0.0227(10) Uani 1 1 d .
C3 C 0.3487(3) 0.4684(3) 0.3132(2) 0.0284(12) Uani 1 1 d .
C4 C 0.3544(3) 0.4353(3) 0.36750(19) 0.0312(12) Uani 1 1 d .
H4A H 0.3819 0.3801 0.3668 0.037 Uiso 1 1 calc R
H4B H 0.2970 0.4277 0.3812 0.037 Uiso 1 1 calc R
C5 C 0.4032(4) 0.4923(3) 0.4031(2) 0.0420(15) Uani 1 1 d .
H5A H 0.3723 0.5452 0.4073 0.050 Uiso 1 1 calc R
H5B H 0.4083 0.4659 0.4371 0.050 Uiso 1 1 calc R
C6 C 0.4904(4) 0.5101(4) 0.3821(3) 0.0466(16) Uani 1 1 d .
H6A H 0.5232 0.4579 0.3804 0.056 Uiso 1 1 calc R
H6B H 0.5202 0.5491 0.4051 0.056 Uiso 1 1 calc R
C7 C 0.4834(4) 0.5484(4) 0.3283(2) 0.0435(15) Uani 1 1 d .
H7A H 0.4542 0.6026 0.3305 0.052 Uiso 1 1 calc R
H7B H 0.5403 0.5583 0.3144 0.052 Uiso 1 1 calc R
C8 C 0.4354(3) 0.4913(3) 0.2927(2) 0.0335(13) Uani 1 1 d .
H8A H 0.4683 0.4399 0.2874 0.040 Uiso 1 1 calc R
H8B H 0.4289 0.5189 0.2592 0.040 Uiso 1 1 calc R
C9 C 0.2515(4) 0.5046(3) 0.2096(2) 0.0421(15) Uani 1 1 d .
H9A H 0.2203 0.4955 0.1778 0.063 Uiso 1 1 calc R
H9B H 0.3048 0.5322 0.2020 0.063 Uiso 1 1 calc R
H9C H 0.2182 0.5396 0.2326 0.063 Uiso 1 1 calc R
C10 C 0.2441(3) 0.2118(3) 0.22155(18) 0.0278(11) Uani 1 1 d .
H10A H 0.1829 0.2024 0.2251 0.033 Uiso 1 1 calc R
H10B H 0.2736 0.1703 0.2429 0.033 Uiso 1 1 calc R
C11 C 0.2693(3) 0.2011(3) 0.16678(19) 0.0255(11) Uani 1 1 d .
C12 C 0.3538(4) 0.2005(3) 0.1537(2) 0.0334(13) Uani 1 1 d .
H12 H 0.3952 0.2041 0.1798 0.040 Uiso 1 1 calc R
C13 C 0.3781(4) 0.1947(3) 0.1034(2) 0.0398(14) Uani 1 1 d .
H13 H 0.4360 0.1958 0.0948 0.048 Uiso 1 1 calc R
C14 C 0.3187(4) 0.1874(3) 0.0656(2) 0.0441(16) Uani 1 1 d .
H14 H 0.3353 0.1829 0.0309 0.053 Uiso 1 1 calc R
C15 C 0.2343(4) 0.1867(4) 0.0786(2) 0.0441(15) Uani 1 1 d .
H15 H 0.1931 0.1814 0.0525 0.053 Uiso 1 1 calc R
C16 C 0.2093(4) 0.1937(3) 0.1289(2) 0.0357(13) Uani 1 1 d .
H16 H 0.1513 0.1935 0.1374 0.043 Uiso 1 1 calc R
C17 C 0.4593(3) 0.0517(3) 0.36964(19) 0.0257(11) Uani 1 1 d .
C18 C 0.4193(3) 0.0059(3) 0.33184(19) 0.0305(12) Uani 1 1 d .
H18 H 0.3684 0.0260 0.3174 0.037 Uiso 1 1 calc R
C19 C 0.4524(4) -0.0680(3) 0.3151(2) 0.0384(14) Uani 1 1 d .
H19 H 0.4234 -0.0995 0.2900 0.046 Uiso 1 1 calc R
C20 C 0.5278(4) -0.0968(4) 0.3346(2) 0.0437(15) Uani 1 1 d .
H20 H 0.5511 -0.1476 0.3227 0.052 Uiso 1 1 calc R
C21 C 0.5689(4) -0.0510(4) 0.3715(2) 0.0423(15) Uani 1 1 d .
H21 H 0.6207 -0.0704 0.3849 0.051 Uiso 1 1 calc R
C22 C 0.5353(3) 0.0232(3) 0.3892(2) 0.0342(13) Uani 1 1 d .
H22 H 0.5641 0.0544 0.4145 0.041 Uiso 1 1 calc R
C23 C 0.3332(3) 0.0895(3) 0.44152(18) 0.0227(11) Uani 1 1 d .
C24 C 0.3227(3) 0.0044(3) 0.4437(2) 0.0323(12) Uani 1 1 d .
H24 H 0.3479 -0.0299 0.4184 0.039 Uiso 1 1 calc R
C25 C 0.2759(4) -0.0312(4) 0.4823(2) 0.0408(14) Uani 1 1 d .
H25 H 0.2679 -0.0897 0.4827 0.049 Uiso 1 1 calc R
C26 C 0.2407(4) 0.0169(3) 0.5201(2) 0.0398(14) Uani 1 1 d .
H26 H 0.2098 -0.0084 0.5470 0.048 Uiso 1 1 calc R
C27 C 0.2503(3) 0.1015(3) 0.5188(2) 0.0356(13) Uani 1 1 d .
H27 H 0.2259 0.1352 0.5446 0.043 Uiso 1 1 calc R
C28 C 0.2962(3) 0.1374(3) 0.47951(19) 0.0289(12) Uani 1 1 d .
H28 H 0.3025 0.1961 0.4786 0.035 Uiso 1 1 calc R
C29 C 0.4731(3) 0.1935(3) 0.43942(19) 0.0259(11) Uani 1 1 d .
C30 C 0.4966(3) 0.1579(3) 0.4861(2) 0.0302(12) Uani 1 1 d .
H30 H 0.4798 0.1026 0.4937 0.036 Uiso 1 1 calc R
C31 C 0.5436(3) 0.2012(3) 0.5212(2) 0.0323(12) Uani 1 1 d .
H31 H 0.5592 0.1759 0.5526 0.039 Uiso 1 1 calc R
C32 C 0.5681(3) 0.2820(4) 0.5106(2) 0.0369(14) Uani 1 1 d .
H32 H 0.6006 0.3122 0.5348 0.044 Uiso 1 1 calc R
C33 C 0.5452(3) 0.3189(3) 0.4650(2) 0.0356(13) Uani 1 1 d .
H33 H 0.5611 0.3747 0.4580 0.043 Uiso 1 1 calc R
C34 C 0.4990(3) 0.2745(3) 0.4293(2) 0.0319(12) Uani 1 1 d .
H34 H 0.4849 0.2995 0.3976 0.038 Uiso 1 1 calc R

loop_
_atom_site_aniso_label
_atom_site_aniso_U_11
_atom_site_aniso_U_22
_atom_site_aniso_U_33
_atom_site_aniso_U_23
_atom_site_aniso_U_13
_atom_site_aniso_U_12
Pd1 0.0209(2) 0.0198(2) 0.0210(2) 0.00073(15) 0.00038(15) 0.00037(15)
I1 0.02674(19) 0.0284(2) 0.0338(2) 0.00228(14) 0.00786(15) 0.00226(14)
I2 0.02321(18) 0.0380(2) 0.0287(2) 0.00575(15) 0.00317(14) 0.00373(15)
P1 0.0229(7) 0.0231(7) 0.0219(6) 0.0003(5) -0.0014(5) 0.0009(5)
O17 0.032(2) 0.0237(19) 0.046(2) -0.0083(17) -0.0040(18) 0.0042(16)
N7 0.035(3) 0.024(2) 0.033(2) 0.0017(19) -0.003(2) 0.0023(19)
N8 0.029(2) 0.020(2) 0.022(2) -0.0008(17) -0.0009(18) 0.0016(18)
N12 0.044(3) 0.020(2) 0.027(2) 0.0014(18) -0.006(2) 0.005(2)
C1 0.022(3) 0.022(3) 0.022(3) -0.001(2) 0.007(2) 0.001(2)
C2 0.021(2) 0.021(3) 0.026(3) 0.001(2) 0.003(2) 0.002(2)
C3 0.031(3) 0.020(3) 0.034(3) -0.002(2) 0.001(2) 0.004(2)
C4 0.037(3) 0.026(3) 0.031(3) -0.003(2) -0.001(2) -0.005(2)
C5 0.052(4) 0.032(3) 0.043(4) 0.000(3) -0.008(3) -0.008(3)
C6 0.039(4) 0.039(3) 0.062(4) 0.001(3) -0.019(3) -0.008(3)
C7 0.040(3) 0.039(3) 0.051(4) 0.003(3) -0.002(3) -0.009(3)
C8 0.034(3) 0.026(3) 0.040(3) 0.001(2) 0.004(3) 0.002(2)
C9 0.059(4) 0.023(3) 0.045(4) 0.007(2) -0.010(3) 0.007(3)
C10 0.036(3) 0.021(3) 0.027(3) 0.000(2) -0.005(2) -0.002(2)
C11 0.033(3) 0.016(2) 0.028(3) 0.001(2) -0.005(2) 0.002(2)
C12 0.036(3) 0.027(3) 0.037(3) -0.002(2) -0.005(3) -0.001(2)
C13 0.039(3) 0.031(3) 0.049(4) -0.001(3) 0.009(3) -0.002(3)
C14 0.076(5) 0.031(3) 0.026(3) 0.003(2) 0.006(3) 0.009(3)
C15 0.056(4) 0.044(4) 0.032(3) -0.009(3) -0.020(3) 0.010(3)
C16 0.035(3) 0.036(3) 0.036(3) -0.008(2) -0.009(3) 0.009(3)
C17 0.027(3) 0.024(3) 0.026(3) 0.001(2) 0.006(2) -0.002(2)
C18 0.032(3) 0.031(3) 0.028(3) -0.004(2) 0.001(2) -0.001(2)
C19 0.055(4) 0.027(3) 0.034(3) -0.006(2) 0.005(3) -0.004(3)
C20 0.055(4) 0.027(3) 0.048(4) 0.002(3) 0.013(3) 0.011(3)
C21 0.035(3) 0.042(4) 0.049(4) 0.005(3) 0.004(3) 0.019(3)
C22 0.028(3) 0.040(3) 0.034(3) 0.000(2) 0.002(2) 0.004(3)
C23 0.022(3) 0.025(3) 0.021(3) 0.001(2) -0.003(2) 0.000(2)
C24 0.037(3) 0.031(3) 0.029(3) 0.000(2) 0.003(2) 0.002(2)
C25 0.056(4) 0.029(3) 0.038(3) 0.006(3) 0.009(3) -0.004(3)
C26 0.044(4) 0.040(4) 0.035(3) 0.011(3) 0.008(3) -0.003(3)
C27 0.036(3) 0.042(3) 0.029(3) -0.001(2) 0.003(2) 0.007(3)
C28 0.031(3) 0.024(3) 0.032(3) 0.001(2) 0.004(2) 0.004(2)
C29 0.024(3) 0.030(3) 0.023(3) 0.001(2) -0.004(2) 0.004(2)
C30 0.028(3) 0.032(3) 0.030(3) -0.001(2) -0.002(2) -0.002(2)
C31 0.028(3) 0.044(3) 0.025(3) 0.002(2) -0.007(2) -0.001(3)
C32 0.029(3) 0.048(4) 0.034(3) -0.009(3) -0.010(2) -0.007(3)
C33 0.037(3) 0.030(3) 0.040(3) 0.000(2) -0.009(3) -0.004(2)
C34 0.034(3) 0.030(3) 0.031(3) 0.004(2) -0.002(2) 0.001(2)

loop_
_atom_type_symbol
_atom_type_description
_atom_type_scat_dispersion_real
_atom_type_scat_dispersion_imag
_atom_type_scat_source
C C 0.0033 0.0016 'International Tables Vol C Tables 4.2.6.8 and 6.1.1.4'
H H 0.0000 0.0000 'International Tables Vol C Tables 4.2.6.8 and 6.1.1.4'
I I -0.4742 1.8119 'International Tables Vol C Tables 4.2.6.8 and 6.1.1.4'
N N 0.0061 0.0033 'International Tables Vol C Tables 4.2.6.8 and 6.1.1.4'
O O 0.0106 0.0060 'International Tables Vol C Tables 4.2.6.8 and 6.1.1.4'
P P 0.1023 0.0942 'International Tables Vol C Tables 4.2.6.8 and 6.1.1.4'
Pd Pd -0.9988 1.0072 'International Tables Vol C Tables 4.2.6.8 and 6.1.1.4'

loop_
_geom_angle_atom_site_label_1
_geom_angle_atom_site_label_2
_geom_angle_atom_site_label_3
_geom_angle
C1 Pd1 P1 176.80(14)
C1 Pd1 I1 84.96(13)
P1 Pd1 I1 96.76(4)
C1 Pd1 I2 88.10(13)
P1 Pd1 I2 90.42(4)
I1 Pd1 I2 171.484(19)
C17 P1 C29 107.2(2)
C17 P1 C23 100.9(2)
C29 P1 C23 99.3(2)
C17 P1 Pd1 115.36(17)
C29 P1 Pd1 111.23(17)
C23 P1 Pd1 120.89(16)
C3 O17 H17 109.5
N12 N7 C2 113.3(4)
N12 N7 C9 115.2(4)
C2 N7 C9 131.5(4)
N12 N8 C1 115.1(4)
N12 N8 C10 116.5(4)
C1 N8 C10 128.4(4)
N7 N12 N8 102.5(4)
N8 C1 C2 103.4(4)
N8 C1 Pd1 122.0(3)
C2 C1 Pd1 134.6(4)
N7 C2 C1 105.7(4)
N7 C2 C3 123.7(4)
C1 C2 C3 130.5(4)
O17 C3 C2 104.3(4)
O17 C3 C4 110.3(4)
C2 C3 C4 110.4(4)
O17 C3 C8 110.9(4)
C2 C3 C8 109.7(4)
C4 C3 C8 111.0(4)
C3 C4 C5 113.0(4)
C3 C4 H4A 109.0
C5 C4 H4A 109.0
C3 C4 H4B 109.0
C5 C4 H4B 109.0
H4A C4 H4B 107.8
C6 C5 C4 111.1(5)
C6 C5 H5A 109.4
C4 C5 H5A 109.4
C6 C5 H5B 109.4
C4 C5 H5B 109.4
H5A C5 H5B 108.0
C5 C6 C7 109.8(5)
C5 C6 H6A 109.7
C7 C6 H6A 109.7
C5 C6 H6B 109.7
C7 C6 H6B 109.7
H6A C6 H6B 108.2
C8 C7 C6 110.9(5)
C8 C7 H7A 109.5
C6 C7 H7A 109.5
C8 C7 H7B 109.5
C6 C7 H7B 109.5
H7A C7 H7B 108.1
C7 C8 C3 112.7(5)
C7 C8 H8A 109.1
C3 C8 H8A 109.1
C7 C8 H8B 109.1
C3 C8 H8B 109.1
H8A C8 H8B 107.8
N7 C9 H9A 109.5
N7 C9 H9B 109.5
H9A C9 H9B 109.5
N7 C9 H9C 109.5
H9A C9 H9C 109.5
H9B C9 H9C 109.5
N8 C10 C11 110.1(4)
N8 C10 H10A 109.6
C11 C10 H10A 109.6
N8 C10 H10B 109.6
C11 C10 H10B 109.6
H10A C10 H10B 108.2
C16 C11 C12 119.5(5)
C16 C11 C10 120.7(5)
C12 C11 C10 119.8(5)
C13 C12 C11 120.6(5)
C13 C12 H12 119.7
C11 C12 H12 119.7
C12 C13 C14 120.2(6)
C12 C13 H13 119.9
C14 C13 H13 119.9
C13 C14 C15 119.4(6)
C13 C14 H14 120.3
C15 C14 H14 120.3
C16 C15 C14 120.8(5)
C16 C15 H15 119.6
C14 C15 H15 119.6
C15 C16 C11 119.5(5)
C15 C16 H16 120.2
C11 C16 H16 120.2
C18 C17 C22 119.1(5)
C18 C17 P1 116.9(4)
C22 C17 P1 123.7(4)
C19 C18 C17 120.7(5)
C19 C18 H18 119.6
C17 C18 H18 119.6
C18 C19 C20 120.3(5)
C18 C19 H19 119.8
C20 C19 H19 119.8
C21 C20 C19 119.3(5)
C21 C20 H20 120.3
C19 C20 H20 120.3
C20 C21 C22 120.7(5)
C20 C21 H21 119.6
C22 C21 H21 119.6
C21 C22 C17 119.8(5)
C21 C22 H22 120.1
C17 C22 H22 120.1
C24 C23 C28 118.1(5)
C24 C23 P1 123.0(4)
C28 C23 P1 118.6(4)
C25 C24 C23 120.4(5)
C25 C24 H24 119.8
C23 C24 H24 119.8
C26 C25 C24 120.9(5)
C26 C25 H25 119.5
C24 C25 H25 119.5
C27 C26 C25 119.7(5)
C27 C26 H26 120.2
C25 C26 H26 120.2
C26 C27 C28 119.4(5)
C26 C27 H27 120.3
C28 C27 H27 120.3
C27 C28 C23 121.5(5)
C27 C28 H28 119.3
C23 C28 H28 119.3
C34 C29 C30 118.1(5)
C34 C29 P1 119.9(4)
C30 C29 P1 121.8(4)
C31 C30 C29 121.4(5)
C31 C30 H30 119.3
C29 C30 H30 119.3
C30 C31 C32 119.7(5)
C30 C31 H31 120.1
C32 C31 H31 120.1
C33 C32 C31 120.1(5)
C33 C32 H32 120.0
C31 C32 H32 120.0
C32 C33 C34 120.0(5)
C32 C33 H33 120.0
C34 C33 H33 120.0
C33 C34 C29 120.7(5)
C33 C34 H34 119.6
C29 C34 H34 119.6

loop_
_geom_bond_atom_site_label_1
_geom_bond_atom_site_label_2
_geom_bond_distance
Pd1 C1 2.047(5)
Pd1 P1 2.3571(13)
Pd1 I1 2.5998(7)
Pd1 I2 2.6145(7)
P1 C17 1.821(5)
P1 C29 1.822(5)
P1 C23 1.835(5)
O17 C3 1.451(6)
O17 H17 0.8400
N7 N12 1.322(6)
N7 C2 1.364(6)
N7 C9 1.468(6)
N8 N12 1.336(5)
N8 C1 1.350(6)
N8 C10 1.468(6)
C1 C2 1.390(7)
C2 C3 1.510(7)
C3 C4 1.521(7)
C3 C8 1.528(7)
C4 C5 1.522(7)
C4 H4A 0.9900
C4 H4B 0.9900
C5 C6 1.521(8)
C5 H5A 0.9900
C5 H5B 0.9900
C6 C7 1.543(8)
C6 H6A 0.9900
C6 H6B 0.9900
C7 C8 1.515(8)
C7 H7A 0.9900
C7 H7B 0.9900
C8 H8A 0.9900
C8 H8B 0.9900
C9 H9A 0.9800
C9 H9B 0.9800
C9 H9C 0.9800
C10 C11 1.500(7)
C10 H10A 0.9900
C10 H10B 0.9900
C11 C16 1.383(7)
C11 C12 1.387(7)
C12 C13 1.376(8)
C12 H12 0.9500
C13 C14 1.375(8)
C13 H13 0.9500
C14 C15 1.387(9)
C14 H14 0.9500
C15 C16 1.380(8)
C15 H15 0.9500
C16 H16 0.9500
C17 C18 1.389(7)
C17 C22 1.393(7)
C18 C19 1.374(7)
C18 H18 0.9500
C19 C20 1.386(8)
C19 H19 0.9500
C20 C21 1.380(8)
C20 H20 0.9500
C21 C22 1.388(8)
C21 H21 0.9500
C22 H22 0.9500
C23 C24 1.382(7)
C23 C28 1.390(7)
C24 C25 1.380(7)
C24 H24 0.9500
C25 C26 1.378(8)
C25 H25 0.9500
C26 C27 1.371(8)
C26 H26 0.9500
C27 C28 1.389(7)
C27 H27 0.9500
C28 H28 0.9500
C29 C34 1.392(7)
C29 C30 1.403(7)
C30 C31 1.375(7)
C30 H30 0.9500
C31 C32 1.386(8)
C31 H31 0.9500
C32 C33 1.385(8)
C32 H32 0.9500
C33 C34 1.389(7)
C33 H33 0.9500
C34 H34 0.9500

loop_
_geom_torsion_atom_site_label_1
_geom_torsion_atom_site_label_2
_geom_torsion_atom_site_label_3
_geom_torsion_atom_site_label_4
_geom_torsion
C1 Pd1 P1 C17 -108(2)
I1 Pd1 P1 C17 129.80(18)
I2 Pd1 P1 C17 -45.61(18)
C1 Pd1 P1 C29 14(2)
I1 Pd1 P1 C29 -107.84(18)
I2 Pd1 P1 C29 76.76(18)
C1 Pd1 P1 C23 130(2)
I1 Pd1 P1 C23 7.96(18)
I2 Pd1 P1 C23 -167.45(18)
C2 N7 N12 N8 -0.2(5)
C9 N7 N12 N8 178.8(4)
C1 N8 N12 N7 0.2(5)
C10 N8 N12 N7 -179.8(4)
N12 N8 C1 C2 -0.1(5)
C10 N8 C1 C2 179.9(5)
N12 N8 C1 Pd1 179.1(3)
C10 N8 C1 Pd1 -0.9(7)
P1 Pd1 C1 N8 154(2)
I1 Pd1 C1 N8 -83.5(4)
I2 Pd1 C1 N8 91.6(4)
P1 Pd1 C1 C2 -27(3)
I1 Pd1 C1 C2 95.3(5)
I2 Pd1 C1 C2 -89.6(5)
N12 N7 C2 C1 0.2(6)
C9 N7 C2 C1 -178.6(5)
N12 N7 C2 C3 177.3(4)
C9 N7 C2 C3 -1.5(8)
N8 C1 C2 N7 -0.1(5)
Pd1 C1 C2 N7 -179.0(4)
N8 C1 C2 C3 -177.0(5)
Pd1 C1 C2 C3 4.1(8)
N7 C2 C3 O17 37.5(6)
C1 C2 C3 O17 -146.1(5)
N7 C2 C3 C4 155.9(5)
C1 C2 C3 C4 -27.7(7)
N7 C2 C3 C8 -81.4(6)
C1 C2 C3 C8 95.0(6)
O17 C3 C4 C5 -71.7(6)
C2 C3 C4 C5 173.6(4)
C8 C3 C4 C5 51.7(6)
C3 C4 C5 C6 -55.3(6)
C4 C5 C6 C7 57.1(6)
C5 C6 C7 C8 -57.4(7)
C6 C7 C8 C3 55.4(6)
O17 C3 C8 C7 71.1(6)
C2 C3 C8 C7 -174.2(4)
C4 C3 C8 C7 -52.0(6)
N12 N8 C10 C11 49.2(6)
C1 N8 C10 C11 -130.8(5)
N8 C10 C11 C16 -110.7(5)
N8 C10 C11 C12 67.7(6)
C16 C11 C12 C13 1.6(8)
C10 C11 C12 C13 -176.8(5)
C11 C12 C13 C14 -1.6(8)
C12 C13 C14 C15 0.6(9)
C13 C14 C15 C16 0.3(9)
C14 C15 C16 C11 -0.3(9)
C12 C11 C16 C15 -0.6(8)
C10 C11 C16 C15 177.8(5)
C29 P1 C17 C18 -175.1(4)
C23 P1 C17 C18 81.4(4)
Pd1 P1 C17 C18 -50.6(4)
C29 P1 C17 C22 11.4(5)
C23 P1 C17 C22 -92.0(5)
Pd1 P1 C17 C22 135.9(4)
C22 C17 C18 C19 2.3(8)
P1 C17 C18 C19 -171.5(4)
C17 C18 C19 C20 -2.0(8)
C18 C19 C20 C21 0.7(9)
C19 C20 C21 C22 0.2(9)
C20 C21 C22 C17 0.2(9)
C18 C17 C22 C21 -1.4(8)
P1 C17 C22 C21 172.0(4)
C17 P1 C23 C24 -11.1(5)
C29 P1 C23 C24 -120.7(4)
Pd1 P1 C23 C24 117.5(4)
C17 P1 C23 C28 162.0(4)
C29 P1 C23 C28 52.3(4)
Pd1 P1 C23 C28 -69.5(4)
C28 C23 C24 C25 0.8(8)
P1 C23 C24 C25 173.8(4)
C23 C24 C25 C26 -1.8(9)
C24 C25 C26 C27 1.6(9)
C25 C26 C27 C28 -0.5(9)
C26 C27 C28 C23 -0.4(8)
C24 C23 C28 C27 0.3(8)
P1 C23 C28 C27 -173.1(4)
C17 P1 C29 C34 116.6(4)
C23 P1 C29 C34 -138.8(4)
Pd1 P1 C29 C34 -10.4(5)
C17 P1 C29 C30 -69.2(5)
C23 P1 C29 C30 35.4(5)
Pd1 P1 C29 C30 163.9(4)
C34 C29 C30 C31 0.3(8)
P1 C29 C30 C31 -174.0(4)
C29 C30 C31 C32 0.4(8)
C30 C31 C32 C33 0.0(8)
C31 C32 C33 C34 -1.1(9)
C32 C33 C34 C29 1.8(8)
C30 C29 C34 C33 -1.4(8)
P1 C29 C34 C33 173.0(4)
